data_7021506
loop_
_publ_author_name
'Melen, Rebecca L.'
'Lough, Alan J.'
'Stephan, Douglas W.'

_publ_section_title
;
 Boron azides in Staudinger oxidations and cycloadditions.
;
_journal_issue 24
_journal_name_full 'Dalton transactions (Cambridge, England : 2003)'
_journal_page_first 8674
_journal_page_last 8683
_journal_paper_doi 10.1039/c3dt50791b
_journal_volume 42
_journal_year 2013
_chemical_formula_moiety 'C64 H30 B4 F40 N6 O12 P4'
_chemical_formula_sum 'C64 H30 B4 F40 N6 O12 P4'
_chemical_formula_weight 2002.06
_chemical_name_systematic
;
?
;
_space_group_IT_number 9
_symmetry_cell_setting monoclinic
_symmetry_space_group_name_Hall 'C -2yc'
_symmetry_space_group_name_H-M 'C 1 c 1'
_atom_sites_solution_hydrogens geom
_atom_sites_solution_primary direct
_atom_sites_solution_secondary difmap
_audit_creation_method SHELXL-97
_cell_angle_alpha 90.00
_cell_angle_beta 107.673(3)
_cell_angle_gamma 90.00
_cell_formula_units_Z 4
_cell_length_a 16.250(2)
_cell_length_b 20.594(3)
_cell_length_c 24.262(4)
_cell_measurement_reflns_used 9930
_cell_measurement_temperature 147(2)
_cell_measurement_theta_max 27.43
_cell_measurement_theta_min 2.63
_cell_volume 7736(2)
_computing_cell_refinement APEX2
_computing_data_collection 'APEX2 (Bruker, 2007)'
_computing_data_reduction 'SAINT (Bruker, 2007)'
_computing_molecular_graphics 'PLATON (Spek, 2009)'
_computing_publication_material 'SHELXTL (Sheldrick, 2008)'
_computing_structure_refinement 'SHELXL-97 (Sheldrick, 2008)'
_computing_structure_solution 'SHELXS-97 (Sheldrick, 2008)'
_diffrn_ambient_temperature 147(2)
_diffrn_measured_fraction_theta_full 0.999
_diffrn_measured_fraction_theta_max 0.999
_diffrn_measurement_device_type 'Bruker Kappa APEX-DUO CCD'
_diffrn_measurement_method '\f and \w scans'
_diffrn_radiation_monochromator 'Bruker Triumph'
_diffrn_radiation_source 'fine-focus sealed tube'
_diffrn_radiation_type MoK\a
_diffrn_radiation_wavelength 0.71073
_diffrn_reflns_av_R_equivalents 0.0319
_diffrn_reflns_av_sigmaI/netI 0.0453
_diffrn_reflns_limit_h_max 21
_diffrn_reflns_limit_h_min -21
_diffrn_reflns_limit_k_max 19
_diffrn_reflns_limit_k_min -26
_diffrn_reflns_limit_l_max 31
_diffrn_reflns_limit_l_min -30
_diffrn_reflns_number 34318
_diffrn_reflns_theta_full 27.49
_diffrn_reflns_theta_max 27.49
_diffrn_reflns_theta_min 1.65
_exptl_absorpt_coefficient_mu 0.258
_exptl_absorpt_correction_T_max 0.9672
_exptl_absorpt_correction_T_min 0.9454
_exptl_absorpt_correction_type multi-scan
_exptl_absorpt_process_details 'SADABS (Sheldrick, 1996)'
_exptl_crystal_colour colourless
_exptl_crystal_density_diffrn 1.719
_exptl_crystal_density_method 'not measured'
_exptl_crystal_description block
_exptl_crystal_F_000 3968
_exptl_crystal_size_max 0.22
_exptl_crystal_size_mid 0.18
_exptl_crystal_size_min 0.13
_refine_diff_density_max 0.660
_refine_diff_density_min -0.436
_refine_diff_density_rms 0.062
_refine_ls_abs_structure_details 'Flack H D (1983), Acta Cryst. A39, 876-881'
_refine_ls_abs_structure_Flack 0.27(8)
_refine_ls_extinction_method none
_refine_ls_goodness_of_fit_ref 1.012
_refine_ls_hydrogen_treatment constr
_refine_ls_matrix_type full
_refine_ls_number_parameters 1171
_refine_ls_number_reflns 15431
_refine_ls_number_restraints 2
_refine_ls_restrained_S_all 1.012
_refine_ls_R_factor_all 0.0680
_refine_ls_R_factor_gt 0.0528
_refine_ls_shift/su_max 0.003
_refine_ls_shift/su_mean 0.000
_refine_ls_structure_factor_coef Fsqd
_refine_ls_weighting_details 'calc w=1/[\s^2^(Fo^2^)+(0.0541P)^2^+18.4778P] where P=(Fo^2^+2Fc^2^)/3'
_refine_ls_weighting_scheme calc
_refine_ls_wR_factor_gt 0.1233
_refine_ls_wR_factor_ref 0.1327
_reflns_number_gt 12817
_reflns_number_total 15431
_reflns_threshold_expression I>2\s(I)
_cod_data_source_file c3dt50791b.txt
_cod_data_source_block d12293a
_cod_depositor_comments
;
The following automatic conversions were performed:

'_symmetry_cell_setting' value 'Monoclinic' changed to 'monoclinic'
according to /home/saulius/struct/CIF-dictionaries/cif_core.dic
dictionary named 'cif_core.dic' version 2.4.2 from 2011-04-26.

Automatic conversion script
Id: cif_fix_values 1891 2012-01-12 08:04:46Z andrius 
;
_cod_original_sg_symbol_H-M 'C c'
_cod_database_code 7021506

loop_
_symmetry_equiv_pos_as_xyz
'x, y, z'
'x, -y, z+1/2'
'x+1/2, y+1/2, z'
'x+1/2, -y+1/2, z+1/2'

loop_
_atom_site_label
_atom_site_type_symbol
_atom_site_fract_x
_atom_site_fract_y
_atom_site_fract_z
_atom_site_U_iso_or_equiv
_atom_site_adp_type
_atom_site_occupancy
_atom_site_symmetry_multiplicity
_atom_site_calc_flag
_atom_site_refinement_flags
P1 P 0.32826(7) 0.90374(5) 0.72701(5) 0.0311(2) Uani 1 1 d .
P2 P 0.16186(6) 0.74510(5) 0.87767(4) 0.0240(2) Uani 1 1 d .
P3 P 0.20533(6) 0.57212(5) 0.88124(5) 0.0279(2) Uani 1 1 d .
P4 P 0.35867(6) 0.73109(5) 0.72462(4) 0.0241(2) Uani 1 1 d .
F1 F 0.2643(2) 0.78124(19) 0.57493(17) 0.0825(12) Uani 1 1 d .
F2 F 0.1964(3) 0.8423(2) 0.4752(2) 0.1084(17) Uani 1 1 d .
F3 F 0.2688(2) 0.95265(17) 0.44973(14) 0.0641(9) Uani 1 1 d .
F4 F 0.4082(3) 1.00397(19) 0.52832(17) 0.0802(12) Uani 1 1 d .
F5 F 0.4772(3) 0.9449(2) 0.63023(17) 0.0940(15) Uani 1 1 d .
F6 F 0.57214(17) 0.90051(17) 0.75286(16) 0.0640(9) Uani 1 1 d .
F7 F 0.73723(19) 0.8763(2) 0.76919(19) 0.0923(14) Uani 1 1 d .
F8 F 0.7861(2) 0.7779(3) 0.7115(3) 0.133(2) Uani 1 1 d .
F9 F 0.6635(3) 0.7079(4) 0.6318(3) 0.153(3) Uani 1 1 d .
F10 F 0.4962(3) 0.7347(2) 0.61247(18) 0.0874(13) Uani 1 1 d .
F11 F 0.2450(3) 0.69515(18) 1.0278(2) 0.1039(18) Uani 1 1 d .
F12 F 0.3041(4) 0.6416(2) 1.1314(2) 0.120(2) Uani 1 1 d .
F13 F 0.2331(3) 0.5331(2) 1.15783(15) 0.0932(15) Uani 1 1 d .
F14 F 0.1034(3) 0.4718(3) 1.0748(2) 0.1077(17) Uani 1 1 d .
F15 F 0.0447(3) 0.5245(2) 0.96888(18) 0.0938(15) Uani 1 1 d .
F16 F -0.04234(16) 0.56607(15) 0.84067(14) 0.0524(7) Uani 1 1 d .
F17 F -0.21106(17) 0.58398(17) 0.81763(15) 0.0636(9) Uani 1 1 d .
F18 F -0.27236(19) 0.6802(2) 0.8688(2) 0.0931(14) Uani 1 1 d .
F19 F -0.1601(2) 0.7542(2) 0.9524(2) 0.1050(17) Uani 1 1 d .
F20 F 0.0101(2) 0.73325(18) 0.97965(17) 0.0684(10) Uani 1 1 d .
F21 F -0.07322(16) 0.70887(14) 0.78358(11) 0.0453(7) Uani 1 1 d .
F22 F -0.1806(2) 0.6241(2) 0.71415(17) 0.0828(12) Uani 1 1 d .
F23 F -0.1689(3) 0.5998(3) 0.6070(2) 0.1115(18) Uani 1 1 d .
F24 F -0.0527(3) 0.6665(3) 0.56865(17) 0.1076(18) Uani 1 1 d .
F25 F 0.05988(18) 0.74733(17) 0.63841(12) 0.0560(8) Uani 1 1 d .
F26 F -0.00380(17) 0.82554(15) 0.85951(12) 0.0465(7) Uani 1 1 d .
F27 F -0.0953(2) 0.93267(18) 0.85602(16) 0.0711(10) Uani 1 1 d .
F28 F -0.1333(2) 1.01266(15) 0.7618(2) 0.0841(13) Uani 1 1 d .
F29 F -0.0765(2) 0.98129(17) 0.67071(19) 0.0767(11) Uani 1 1 d .
F30 F 0.01234(18) 0.87272(15) 0.67224(13) 0.0505(7) Uani 1 1 d .
F31 F 0.51306(17) 0.61138(14) 0.93394(12) 0.0478(7) Uani 1 1 d .
F32 F 0.6001(2) 0.50139(16) 0.9384(2) 0.0883(14) Uani 1 1 d .
F33 F 0.6529(2) 0.46456(16) 0.8470(2) 0.0980(16) Uani 1 1 d .
F34 F 0.6117(2) 0.53842(19) 0.75032(19) 0.0868(14) Uani 1 1 d .
F35 F 0.52291(17) 0.64706(16) 0.74354(13) 0.0543(8) Uani 1 1 d .
F36 F 0.59613(15) 0.76649(14) 0.81374(11) 0.0417(6) Uani 1 1 d .
F37 F 0.7070(2) 0.85227(19) 0.87751(17) 0.0806(11) Uani 1 1 d .
F38 F 0.7015(3) 0.8821(3) 0.9856(2) 0.1142(19) Uani 1 1 d .
F39 F 0.5847(3) 0.8236(3) 1.02752(17) 0.0997(16) Uani 1 1 d .
F40 F 0.46844(17) 0.74053(16) 0.96331(12) 0.0510(7) Uani 1 1 d .
O1 O 0.40574(17) 0.87084(15) 0.71705(13) 0.0335(6) Uani 1 1 d .
O2 O 0.38482(18) 0.76229(15) 0.67606(12) 0.0338(6) Uani 1 1 d .
O3 O 0.2850(2) 0.94871(14) 0.67613(14) 0.0391(7) Uani 1 1 d .
O4 O 0.3570(2) 0.94546(16) 0.78192(15) 0.0505(9) Uani 1 1 d .
O5 O 0.33155(17) 0.66009(14) 0.71014(12) 0.0303(6) Uani 1 1 d .
O6 O 0.42940(16) 0.73467(14) 0.78175(12) 0.0279(6) Uani 1 1 d .
O7 O 0.12135(17) 0.60032(14) 0.88577(12) 0.0305(6) Uani 1 1 d .
O8 O 0.13397(17) 0.71033(14) 0.92392(12) 0.0302(6) Uani 1 1 d .
O9 O 0.24960(19) 0.53461(14) 0.93664(13) 0.0364(7) Uani 1 1 d .
O10 O 0.1909(2) 0.52329(15) 0.83112(14) 0.0431(8) Uani 1 1 d .
O11 O 0.18492(18) 0.81639(13) 0.89470(13) 0.0306(6) Uani 1 1 d .
O12 O 0.09314(16) 0.74231(13) 0.81975(11) 0.0256(6) Uani 1 1 d .
N1 N 0.1813(2) 0.85305(16) 0.74567(14) 0.0275(7) Uani 1 1 d .
N2 N 0.14964(19) 0.79360(16) 0.74802(14) 0.0243(6) Uani 1 1 d .
N3 N 0.19924(19) 0.74500(15) 0.73985(14) 0.0228(6) Uani 1 1 d .
N4 N 0.32325(19) 0.73534(15) 0.86268(14) 0.0237(6) Uani 1 1 d .
N5 N 0.37472(19) 0.68720(15) 0.85630(14) 0.0226(6) Uani 1 1 d .
N6 N 0.34490(19) 0.62783(15) 0.86002(14) 0.0253(7) Uani 1 1 d .
C1 C 0.2571(2) 0.84195(18) 0.73447(17) 0.0244(8) Uani 1 1 d .
C2 C 0.2680(2) 0.77470(19) 0.73145(15) 0.0236(8) Uani 1 1 d .
C3 C 0.2556(2) 0.70503(18) 0.87180(16) 0.0224(7) Uani 1 1 d .
C4 C 0.2696(2) 0.63736(18) 0.87064(16) 0.0240(7) Uani 1 1 d .
C5 C 0.2043(3) 0.9840(2) 0.6700(3) 0.0499(13) Uani 1 1 d .
H5A H 0.1697 0.9611 0.6913 0.060 Uiso 1 1 calc R
H5B H 0.2171 1.0283 0.6861 0.060 Uiso 1 1 calc R
C6 C 0.1564(6) 0.9875(6) 0.6091(4) 0.132(4) Uani 1 1 d .
H6A H 0.1020 1.0108 0.6042 0.198 Uiso 1 1 calc R
H6B H 0.1439 0.9434 0.5934 0.198 Uiso 1 1 calc R
H6C H 0.1908 1.0105 0.5884 0.198 Uiso 1 1 calc R
C7 C 0.4160(5) 0.9117(3) 0.8409(3) 0.0693(17) Uani 1 1 d .
H7A H 0.4205 0.8643 0.8359 0.083 Uiso 1 1 calc R
H7B H 0.4747 0.9307 0.8536 0.083 Uiso 1 1 calc R
C8 C 0.3702(5) 0.9259(4) 0.8813(4) 0.090(2) Uani 1 1 d .
H8A H 0.4009 0.9070 0.9189 0.135 Uiso 1 1 calc R
H8B H 0.3119 0.9075 0.8673 0.135 Uiso 1 1 calc R
H8C H 0.3663 0.9731 0.8852 0.135 Uiso 1 1 calc R
C9 C 0.2720(4) 0.6395(3) 0.6541(2) 0.0604(15) Uani 1 1 d .
H9A H 0.2337 0.6048 0.6604 0.073 Uiso 1 1 calc R
H9B H 0.2353 0.6767 0.6356 0.073 Uiso 1 1 calc R
C10 C 0.3186(6) 0.6159(3) 0.6162(3) 0.091(3) Uani 1 1 d .
H10A H 0.2775 0.6022 0.5794 0.137 Uiso 1 1 calc R
H10B H 0.3545 0.5789 0.6344 0.137 Uiso 1 1 calc R
H10C H 0.3554 0.6506 0.6092 0.137 Uiso 1 1 calc R
C11 C 0.3338(3) 0.5008(3) 0.9464(2) 0.0496(12) Uani 1 1 d .
H11A H 0.3246 0.4536 0.9396 0.060 Uiso 1 1 calc R
H11B H 0.3641 0.5177 0.9196 0.060 Uiso 1 1 calc R
C12 C 0.3852(5) 0.5134(6) 1.0071(4) 0.121(4) Uani 1 1 d .
H12A H 0.4414 0.4918 1.0154 0.182 Uiso 1 1 calc R
H12B H 0.3543 0.4965 1.0331 0.182 Uiso 1 1 calc R
H12C H 0.3939 0.5603 1.0131 0.182 Uiso 1 1 calc R
C13 C 0.1727(3) 0.5389(3) 0.7703(2) 0.0525(13) Uani 1 1 d .
H13A H 0.1848 0.5006 0.7494 0.063 Uiso 1 1 calc R
H13B H 0.2107 0.5748 0.7659 0.063 Uiso 1 1 calc R
C14 C 0.0815(4) 0.5584(3) 0.7450(3) 0.0729(18) Uani 1 1 d .
H14A H 0.0705 0.5690 0.7040 0.109 Uiso 1 1 calc R
H14B H 0.0696 0.5965 0.7656 0.109 Uiso 1 1 calc R
H14C H 0.0439 0.5225 0.7486 0.109 Uiso 1 1 calc R
C15 C 0.2323(4) 0.8373(3) 0.9547(2) 0.0590(14) Uani 1 1 d .
H15A H 0.2667 0.8768 0.9536 0.071 Uiso 1 1 calc R
H15B H 0.2724 0.8026 0.9748 0.071 Uiso 1 1 calc R
C16 C 0.1680(5) 0.8514(3) 0.9868(3) 0.076(2) Uani 1 1 d .
H16A H 0.1988 0.8650 1.0264 0.115 Uiso 1 1 calc R
H16B H 0.1343 0.8122 0.9878 0.115 Uiso 1 1 calc R
H16C H 0.1291 0.8863 0.9670 0.115 Uiso 1 1 calc R
C17 C 0.3763(3) 0.8595(2) 0.60671(19) 0.0359(10) Uani 1 1 d .
C18 C 0.3035(3) 0.8360(3) 0.5661(2) 0.0461(12) Uani 1 1 d .
C19 C 0.2678(3) 0.8671(3) 0.5136(2) 0.0572(14) Uani 1 1 d .
C20 C 0.3033(3) 0.9232(3) 0.5010(2) 0.0479(12) Uani 1 1 d .
C21 C 0.3744(4) 0.9484(3) 0.5403(2) 0.0489(12) Uani 1 1 d .
C22 C 0.4085(3) 0.9164(3) 0.5921(2) 0.0478(12) Uani 1 1 d .
C23 C 0.5254(3) 0.8181(3) 0.6828(2) 0.0449(12) Uani 1 1 d .
C24 C 0.5899(3) 0.8522(3) 0.7211(3) 0.0530(14) Uani 1 1 d .
C25 C 0.6776(3) 0.8396(3) 0.7307(3) 0.0666(19) Uani 1 1 d .
C26 C 0.7007(4) 0.7894(5) 0.7004(4) 0.091(3) Uani 1 1 d .
C27 C 0.6411(5) 0.7564(5) 0.6621(4) 0.091(3) Uani 1 1 d .
C28 C 0.5533(4) 0.7691(4) 0.6528(3) 0.0707(19) Uani 1 1 d .
C29 C 0.1393(3) 0.6154(2) 0.99348(19) 0.0351(10) Uani 1 1 d .
C30 C 0.2066(3) 0.6412(2) 1.0364(2) 0.0472(12) Uani 1 1 d .
C31 C 0.2394(4) 0.6143(3) 1.0915(3) 0.0679(19) Uani 1 1 d .
C32 C 0.2042(4) 0.5594(3) 1.1047(2) 0.0635(17) Uani 1 1 d .
C33 C 0.1368(4) 0.5290(3) 1.0627(3) 0.0663(18) Uani 1 1 d .
C34 C 0.1073(3) 0.5575(3) 1.0094(2) 0.0573(15) Uani 1 1 d .
C35 C -0.0073(3) 0.6498(2) 0.91107(19) 0.0342(9) Uani 1 1 d .
C36 C -0.0666(3) 0.6125(2) 0.8705(2) 0.0383(10) Uani 1 1 d .
C37 C -0.1556(3) 0.6222(3) 0.8563(2) 0.0460(12) Uani 1 1 d .
C38 C -0.1863(3) 0.6697(3) 0.8828(3) 0.0584(15) Uani 1 1 d .
C39 C -0.1306(4) 0.7074(3) 0.9244(3) 0.0653(17) Uani 1 1 d .
C40 C -0.0426(3) 0.6962(3) 0.9375(2) 0.0477(12) Uani 1 1 d .
C41 C 0.0015(2) 0.7296(2) 0.71609(18) 0.0300(9) Uani 1 1 d .
C42 C -0.0637(3) 0.6975(2) 0.73113(19) 0.0367(10) Uani 1 1 d .
C43 C -0.1198(3) 0.6547(3) 0.6955(3) 0.0573(14) Uani 1 1 d .
C44 C -0.1148(4) 0.6424(3) 0.6418(3) 0.0692(18) Uani 1 1 d .
C45 C -0.0549(4) 0.6752(4) 0.6228(3) 0.0661(18) Uani 1 1 d .
C46 C 0.0021(3) 0.7177(2) 0.6599(2) 0.0416(11) Uani 1 1 d .
C47 C 0.0124(2) 0.8448(2) 0.76696(19) 0.0308(9) Uani 1 1 d .
C48 C -0.0187(3) 0.8625(2) 0.8124(2) 0.0377(10) Uani 1 1 d .
C49 C -0.0676(3) 0.9182(3) 0.8101(3) 0.0491(13) Uani 1 1 d .
C50 C -0.0868(3) 0.9584(2) 0.7635(3) 0.0567(16) Uani 1 1 d .
C51 C -0.0584(3) 0.9424(2) 0.7174(3) 0.0511(13) Uani 1 1 d .
C52 C -0.0107(3) 0.8869(2) 0.7203(2) 0.0393(10) Uani 1 1 d .
C53 C 0.5102(2) 0.63456(19) 0.83801(19) 0.0301(9) Uani 1 1 d .
C54 C 0.5340(3) 0.5943(2) 0.8872(2) 0.0383(10) Uani 1 1 d .
C55 C 0.5804(3) 0.5375(2) 0.8901(3) 0.0563(16) Uani 1 1 d .
C56 C 0.6074(3) 0.5190(3) 0.8443(3) 0.0619(18) Uani 1 1 d .
C57 C 0.5871(3) 0.5560(3) 0.7958(3) 0.0560(17) Uani 1 1 d .
C58 C 0.5391(3) 0.6125(2) 0.7932(2) 0.0374(10) Uani 1 1 d .
C59 C 0.5236(2) 0.75231(19) 0.88380(17) 0.0252(8) Uani 1 1 d .
C60 C 0.5881(3) 0.7815(2) 0.86545(19) 0.0328(9) Uani 1 1 d .
C61 C 0.6473(3) 0.8249(3) 0.8988(3) 0.0523(13) Uani 1 1 d .
C62 C 0.6445(4) 0.8402(3) 0.9524(3) 0.0670(18) Uani 1 1 d .
C63 C 0.5844(4) 0.8100(3) 0.9734(2) 0.0580(15) Uani 1 1 d .
C64 C 0.5259(3) 0.7678(2) 0.93941(19) 0.0366(10) Uani 1 1 d .
B1 B 0.4225(3) 0.8271(3) 0.6702(2) 0.0337(10) Uani 1 1 d .
B2 B 0.4605(3) 0.7014(2) 0.83944(19) 0.0244(9) Uani 1 1 d .
B3 B 0.0974(3) 0.6435(3) 0.9288(2) 0.0330(10) Uani 1 1 d .
B4 B 0.0639(3) 0.7787(2) 0.76282(19) 0.0244(9) Uani 1 1 d .

loop_
_atom_site_aniso_label
_atom_site_aniso_U_11
_atom_site_aniso_U_22
_atom_site_aniso_U_33
_atom_site_aniso_U_23
_atom_site_aniso_U_13
_atom_site_aniso_U_12
P1 0.0260(5) 0.0354(6) 0.0341(6) -0.0036(4) 0.0122(4) -0.0089(4)
P2 0.0164(4) 0.0310(5) 0.0263(5) -0.0025(4) 0.0091(4) -0.0008(4)
P3 0.0229(5) 0.0310(5) 0.0326(5) -0.0035(4) 0.0126(4) -0.0054(4)
P4 0.0161(4) 0.0353(6) 0.0220(5) -0.0006(4) 0.0076(4) 0.0019(4)
F1 0.053(2) 0.089(3) 0.079(3) 0.043(2) -0.0204(18) -0.0235(19)
F2 0.080(3) 0.112(3) 0.087(3) 0.047(2) -0.045(2) -0.026(2)
F3 0.0567(18) 0.083(2) 0.0475(18) 0.0327(16) 0.0087(15) 0.0204(16)
F4 0.084(3) 0.082(3) 0.065(2) 0.0390(19) 0.0083(19) -0.019(2)
F5 0.093(3) 0.098(3) 0.063(2) 0.042(2) -0.019(2) -0.047(2)
F6 0.0265(14) 0.063(2) 0.091(3) 0.0147(18) 0.0022(15) -0.0151(13)
F7 0.0219(15) 0.127(3) 0.117(3) 0.053(3) 0.0038(18) -0.0115(18)
F8 0.0331(19) 0.201(6) 0.180(5) 0.049(4) 0.057(3) 0.035(3)
F9 0.090(3) 0.221(7) 0.179(6) -0.028(5) 0.088(4) 0.053(4)
F10 0.062(2) 0.138(4) 0.077(3) -0.029(2) 0.043(2) 0.010(2)
F11 0.086(3) 0.059(2) 0.110(3) 0.025(2) -0.055(2) -0.026(2)
F12 0.139(4) 0.074(3) 0.083(3) -0.003(2) -0.063(3) 0.016(3)
F13 0.103(3) 0.135(4) 0.0395(19) 0.034(2) 0.0184(19) 0.069(3)
F14 0.071(3) 0.142(4) 0.102(3) 0.080(3) 0.015(2) -0.014(3)
F15 0.068(2) 0.103(3) 0.085(3) 0.045(2) -0.013(2) -0.043(2)
F16 0.0256(13) 0.0657(19) 0.0670(19) -0.0173(15) 0.0158(13) -0.0086(12)
F17 0.0231(13) 0.085(2) 0.077(2) 0.0019(17) 0.0062(14) -0.0173(14)
F18 0.0210(15) 0.105(3) 0.153(4) -0.010(3) 0.026(2) 0.0084(16)
F19 0.048(2) 0.105(3) 0.179(5) -0.059(3) 0.060(3) 0.000(2)
F20 0.0445(17) 0.087(2) 0.085(2) -0.0343(19) 0.0367(18) -0.0063(16)
F21 0.0272(13) 0.0707(19) 0.0394(15) 0.0038(13) 0.0122(11) -0.0142(12)
F22 0.052(2) 0.109(3) 0.083(3) -0.007(2) 0.0148(19) -0.051(2)
F23 0.078(3) 0.151(4) 0.100(3) -0.072(3) 0.018(2) -0.067(3)
F24 0.079(3) 0.197(5) 0.052(2) -0.067(3) 0.027(2) -0.059(3)
F25 0.0335(15) 0.104(2) 0.0345(16) -0.0156(15) 0.0163(13) -0.0156(15)
F26 0.0326(13) 0.0684(19) 0.0454(16) -0.0123(13) 0.0221(12) 0.0063(12)
F27 0.0441(17) 0.085(2) 0.088(3) -0.048(2) 0.0257(17) 0.0064(16)
F28 0.0398(17) 0.0426(18) 0.155(4) -0.032(2) 0.007(2) 0.0185(14)
F29 0.0481(19) 0.059(2) 0.115(3) 0.038(2) 0.012(2) 0.0173(15)
F30 0.0365(15) 0.0646(18) 0.0490(17) 0.0170(14) 0.0111(13) 0.0070(13)
F31 0.0331(14) 0.0571(17) 0.0511(18) 0.0203(13) 0.0094(13) 0.0059(12)
F32 0.0482(19) 0.0508(19) 0.150(4) 0.047(2) 0.006(2) 0.0119(15)
F33 0.0410(18) 0.0404(18) 0.197(5) -0.035(2) 0.013(2) 0.0131(14)
F34 0.0391(17) 0.101(3) 0.124(3) -0.076(3) 0.0316(19) 0.0011(17)
F35 0.0319(14) 0.090(2) 0.0454(17) -0.0214(15) 0.0179(13) 0.0037(14)
F36 0.0266(12) 0.0671(18) 0.0350(14) 0.0019(12) 0.0147(11) -0.0099(12)
F37 0.0523(19) 0.106(3) 0.087(3) -0.010(2) 0.0271(18) -0.053(2)
F38 0.083(3) 0.149(4) 0.113(4) -0.083(3) 0.033(3) -0.078(3)
F39 0.071(2) 0.171(4) 0.063(2) -0.073(3) 0.029(2) -0.053(3)
F40 0.0325(14) 0.089(2) 0.0353(16) -0.0144(13) 0.0164(12) -0.0141(13)
O1 0.0191(13) 0.0476(18) 0.0340(16) 0.0001(13) 0.0085(12) -0.0070(12)
O2 0.0275(14) 0.0471(18) 0.0301(15) 0.0059(12) 0.0136(12) 0.0055(12)
O3 0.0391(17) 0.0329(16) 0.0520(19) 0.0041(13) 0.0238(15) 0.0011(12)
O4 0.058(2) 0.050(2) 0.046(2) -0.0183(16) 0.0205(17) -0.0248(17)
O5 0.0236(13) 0.0368(16) 0.0288(15) -0.0058(11) 0.0055(11) 0.0042(11)
O6 0.0154(12) 0.0448(18) 0.0240(14) 0.0012(11) 0.0065(11) -0.0009(11)
O7 0.0203(13) 0.0406(17) 0.0323(16) 0.0033(12) 0.0104(12) -0.0057(11)
O8 0.0212(13) 0.0437(17) 0.0289(15) -0.0029(11) 0.0125(11) -0.0029(11)
O9 0.0344(16) 0.0380(17) 0.0422(18) 0.0083(13) 0.0197(14) 0.0038(12)
O10 0.0449(18) 0.0444(18) 0.0454(19) -0.0134(14) 0.0220(15) -0.0158(14)
O11 0.0272(14) 0.0295(15) 0.0347(16) -0.0071(11) 0.0087(12) -0.0021(11)
O12 0.0191(13) 0.0303(15) 0.0275(15) 0.0011(10) 0.0072(11) -0.0003(10)
N1 0.0184(15) 0.0339(19) 0.0313(18) -0.0033(13) 0.0092(14) -0.0060(13)
N2 0.0165(14) 0.0271(17) 0.0284(17) -0.0032(12) 0.0055(13) 0.0016(12)
N3 0.0153(14) 0.0285(17) 0.0256(17) -0.0030(12) 0.0080(13) -0.0007(11)
N4 0.0154(14) 0.0293(17) 0.0261(17) -0.0022(12) 0.0058(13) 0.0035(12)
N5 0.0155(14) 0.0269(17) 0.0257(16) -0.0018(12) 0.0070(12) 0.0000(12)
N6 0.0184(15) 0.0261(17) 0.0318(17) 0.0012(13) 0.0080(13) -0.0001(12)
C1 0.0165(17) 0.028(2) 0.029(2) -0.0018(15) 0.0068(15) -0.0011(14)
C2 0.0140(16) 0.039(2) 0.0188(17) -0.0031(15) 0.0060(14) -0.0009(14)
C3 0.0180(17) 0.025(2) 0.0240(18) -0.0003(14) 0.0058(15) 0.0010(14)
C4 0.0202(17) 0.028(2) 0.0238(18) -0.0024(14) 0.0070(15) -0.0047(14)
C5 0.041(3) 0.033(2) 0.082(4) 0.007(2) 0.028(3) 0.006(2)
C6 0.058(5) 0.246(13) 0.089(7) 0.028(7) 0.018(4) 0.058(6)
C7 0.082(4) 0.060(4) 0.073(4) -0.002(3) 0.034(4) 0.018(3)
C8 0.080(5) 0.083(5) 0.115(6) 0.004(4) 0.043(5) -0.002(4)
C9 0.074(4) 0.055(3) 0.037(3) -0.014(2) -0.006(3) 0.001(3)
C10 0.158(8) 0.067(4) 0.042(3) -0.003(3) 0.021(4) 0.039(5)
C11 0.041(3) 0.055(3) 0.060(3) 0.016(2) 0.025(2) 0.017(2)
C12 0.053(4) 0.231(12) 0.070(5) 0.015(6) 0.004(4) 0.044(6)
C13 0.042(3) 0.079(4) 0.040(3) -0.022(2) 0.018(2) -0.014(3)
C14 0.081(5) 0.063(4) 0.071(4) -0.007(3) 0.017(4) 0.018(3)
C15 0.058(3) 0.068(4) 0.043(3) -0.024(3) 0.005(3) -0.016(3)
C16 0.124(6) 0.063(4) 0.052(4) -0.017(3) 0.041(4) -0.005(4)
C17 0.027(2) 0.049(3) 0.036(2) 0.0112(18) 0.0163(18) 0.0057(18)
C18 0.031(2) 0.065(3) 0.038(3) 0.012(2) 0.005(2) 0.010(2)
C19 0.040(3) 0.070(4) 0.052(3) 0.016(3) -0.001(2) 0.008(2)
C20 0.038(3) 0.068(3) 0.035(3) 0.015(2) 0.007(2) 0.019(2)
C21 0.051(3) 0.050(3) 0.050(3) 0.015(2) 0.023(2) 0.002(2)
C22 0.041(3) 0.061(3) 0.038(3) 0.015(2) 0.006(2) -0.002(2)
C23 0.025(2) 0.068(3) 0.046(3) 0.020(2) 0.017(2) 0.003(2)
C24 0.031(2) 0.060(3) 0.071(4) 0.034(3) 0.019(2) 0.005(2)
C25 0.022(2) 0.098(5) 0.079(4) 0.048(4) 0.015(3) -0.002(3)
C26 0.039(3) 0.131(7) 0.117(7) 0.052(5) 0.045(4) 0.031(4)
C27 0.049(4) 0.140(7) 0.101(6) 0.011(5) 0.049(4) 0.028(4)
C28 0.042(3) 0.114(5) 0.071(4) 0.015(4) 0.040(3) 0.020(3)
C29 0.023(2) 0.056(3) 0.029(2) 0.0052(18) 0.0127(17) 0.0081(18)
C30 0.049(3) 0.037(3) 0.050(3) 0.002(2) 0.006(2) 0.012(2)
C31 0.074(4) 0.058(4) 0.045(3) -0.010(3) -0.022(3) 0.036(3)
C32 0.067(4) 0.089(5) 0.036(3) 0.022(3) 0.019(3) 0.045(3)
C33 0.048(3) 0.102(5) 0.054(4) 0.040(3) 0.023(3) 0.013(3)
C34 0.036(3) 0.086(4) 0.050(3) 0.018(3) 0.013(2) -0.007(3)
C35 0.0228(19) 0.047(3) 0.035(2) 0.0070(18) 0.0122(17) 0.0002(17)
C36 0.022(2) 0.050(3) 0.044(3) 0.008(2) 0.0108(19) -0.0087(18)
C37 0.027(2) 0.060(3) 0.054(3) 0.010(2) 0.016(2) -0.005(2)
C38 0.018(2) 0.072(4) 0.089(4) 0.010(3) 0.022(3) -0.001(2)
C39 0.042(3) 0.059(3) 0.109(5) -0.006(3) 0.045(3) 0.008(3)
C40 0.030(2) 0.057(3) 0.063(3) -0.012(2) 0.023(2) -0.007(2)
C41 0.0165(18) 0.039(2) 0.035(2) -0.0041(17) 0.0084(16) -0.0022(15)
C42 0.023(2) 0.051(3) 0.034(2) -0.0024(19) 0.0068(18) -0.0041(18)
C43 0.033(2) 0.074(4) 0.065(4) -0.012(3) 0.015(2) -0.023(2)
C44 0.044(3) 0.097(5) 0.062(4) -0.040(3) 0.009(3) -0.032(3)
C45 0.044(3) 0.111(5) 0.043(3) -0.035(3) 0.012(2) -0.019(3)
C46 0.027(2) 0.062(3) 0.036(2) -0.010(2) 0.0098(19) -0.009(2)
C47 0.0152(17) 0.036(2) 0.040(2) -0.0061(17) 0.0066(17) 0.0023(15)
C48 0.0155(18) 0.048(3) 0.048(3) -0.015(2) 0.0077(18) 0.0011(17)
C49 0.023(2) 0.057(3) 0.068(4) -0.033(3) 0.016(2) -0.004(2)
C50 0.018(2) 0.034(3) 0.104(5) -0.019(3) -0.001(3) 0.0075(18)
C51 0.021(2) 0.040(3) 0.083(4) 0.011(3) 0.003(2) 0.0063(18)
C52 0.0169(18) 0.046(3) 0.052(3) 0.002(2) 0.0052(19) -0.0010(17)
C53 0.0115(16) 0.029(2) 0.048(3) -0.0078(17) 0.0066(17) -0.0033(14)
C54 0.0179(18) 0.029(2) 0.062(3) 0.0048(19) 0.004(2) 0.0002(15)
C55 0.024(2) 0.030(3) 0.104(5) 0.008(3) 0.004(3) 0.0011(18)
C56 0.024(2) 0.034(3) 0.118(6) -0.021(3) 0.007(3) 0.0004(19)
C57 0.017(2) 0.056(3) 0.091(4) -0.046(3) 0.010(2) -0.004(2)
C58 0.0199(19) 0.047(3) 0.045(3) -0.019(2) 0.0091(18) -0.0031(17)
C59 0.0177(17) 0.027(2) 0.029(2) -0.0016(15) 0.0047(15) 0.0012(14)
C60 0.0195(18) 0.044(3) 0.033(2) -0.0016(18) 0.0054(16) -0.0075(16)
C61 0.033(2) 0.065(3) 0.058(3) -0.007(3) 0.014(2) -0.021(2)
C62 0.049(3) 0.080(4) 0.071(4) -0.041(3) 0.017(3) -0.041(3)
C63 0.049(3) 0.078(4) 0.049(3) -0.036(3) 0.018(3) -0.018(3)
C64 0.022(2) 0.053(3) 0.037(2) -0.0068(19) 0.0121(18) -0.0035(18)
B1 0.025(2) 0.048(3) 0.032(2) 0.011(2) 0.015(2) 0.000(2)
B2 0.0136(18) 0.036(2) 0.024(2) -0.0009(16) 0.0071(16) 0.0033(16)
B3 0.022(2) 0.046(3) 0.035(3) 0.005(2) 0.0138(19) -0.0034(19)
B4 0.0139(18) 0.031(2) 0.029(2) -0.0032(16) 0.0073(16) -0.0035(15)

loop_
_atom_type_symbol
_atom_type_description
_atom_type_scat_dispersion_real
_atom_type_scat_dispersion_imag
_atom_type_scat_source
C C 0.0033 0.0016 'International Tables Vol C Tables 4.2.6.8 and 6.1.1.4'
H H 0.0000 0.0000 'International Tables Vol C Tables 4.2.6.8 and 6.1.1.4'
B B 0.0013 0.0007 'International Tables Vol C Tables 4.2.6.8 and 6.1.1.4'
N N 0.0061 0.0033 'International Tables Vol C Tables 4.2.6.8 and 6.1.1.4'
O O 0.0106 0.0060 'International Tables Vol C Tables 4.2.6.8 and 6.1.1.4'
F F 0.0171 0.0103 'International Tables Vol C Tables 4.2.6.8 and 6.1.1.4'
P P 0.1023 0.0942 'International Tables Vol C Tables 4.2.6.8 and 6.1.1.4'

loop_
_geom_angle_atom_site_label_1
_geom_angle_atom_site_label_2
_geom_angle_atom_site_label_3
_geom_angle
O1 P1 O3 110.04(17)
O1 P1 O4 109.93(19)
O3 P1 O4 107.8(2)
O1 P1 C1 107.24(17)
O3 P1 C1 111.33(18)
O4 P1 C1 110.55(18)
O12 P2 O8 111.69(16)
O12 P2 O11 109.73(16)
O8 P2 O11 110.83(17)
O12 P2 C3 108.56(16)
O8 P2 C3 107.29(17)
O11 P2 C3 108.64(17)
O7 P3 O9 108.88(16)
O7 P3 O10 112.50(18)
O9 P3 O10 106.41(19)
O7 P3 C4 107.66(18)
O9 P3 C4 111.80(18)
O10 P3 C4 109.65(17)
O6 P4 O2 112.26(16)
O6 P4 O5 109.98(16)
O2 P4 O5 110.80(16)
O6 P4 C2 108.15(16)
O2 P4 C2 107.18(17)
O5 P4 C2 108.32(17)
P1 O1 B1 136.3(3)
B1 O2 P4 132.4(3)
C5 O3 P1 124.0(3)
P1 O4 C7 118.0(3)
C9 O5 P4 123.2(3)
B2 O6 P4 141.3(3)
B3 O7 P3 134.5(3)
P2 O8 B3 134.5(3)
C11 O9 P3 122.7(3)
C13 O10 P3 126.4(3)
C15 O11 P2 123.3(3)
P2 O12 B4 140.3(2)
N2 N1 C1 103.8(3)
N1 N2 N3 115.0(3)
N1 N2 B4 124.6(3)
N3 N2 B4 120.3(3)
N2 N3 C2 104.4(3)
N5 N4 C3 104.3(3)
N6 N5 N4 114.9(3)
N6 N5 B2 123.5(3)
N4 N5 B2 121.3(3)
N5 N6 C4 104.6(3)
N1 C1 C2 108.3(3)
N1 C1 P1 124.1(3)
C2 C1 P1 127.6(3)
N3 C2 C1 108.6(3)
N3 C2 P4 122.4(3)
C1 C2 P4 128.8(3)
N4 C3 C4 108.2(3)
N4 C3 P2 124.3(3)
C4 C3 P2 127.3(3)
N6 C4 C3 108.0(3)
N6 C4 P3 122.1(3)
C3 C4 P3 129.9(3)
C6 C5 O3 108.4(5)
C6 C5 H5A 110.0
O3 C5 H5A 110.0
C6 C5 H5B 110.0
O3 C5 H5B 110.0
H5A C5 H5B 108.4
C5 C6 H6A 109.5
C5 C6 H6B 109.5
H6A C6 H6B 109.5
C5 C6 H6C 109.5
H6A C6 H6C 109.5
H6B C6 H6C 109.5
C8 C7 O4 103.1(5)
C8 C7 H7A 111.1
O4 C7 H7A 111.1
C8 C7 H7B 111.1
O4 C7 H7B 111.1
H7A C7 H7B 109.1
C7 C8 H8A 109.5
C7 C8 H8B 109.5
H8A C8 H8B 109.5
C7 C8 H8C 109.5
H8A C8 H8C 109.5
H8B C8 H8C 109.5
C10 C9 O5 111.1(5)
C10 C9 H9A 109.4
O5 C9 H9A 109.4
C10 C9 H9B 109.4
O5 C9 H9B 109.4
H9A C9 H9B 108.0
C9 C10 H10A 109.5
C9 C10 H10B 109.5
H10A C10 H10B 109.5
C9 C10 H10C 109.5
H10A C10 H10C 109.5
H10B C10 H10C 109.5
C12 C11 O9 106.8(5)
C12 C11 H11A 110.4
O9 C11 H11A 110.4
C12 C11 H11B 110.4
O9 C11 H11B 110.4
H11A C11 H11B 108.6
C11 C12 H12A 109.5
C11 C12 H12B 109.5
H12A C12 H12B 109.5
C11 C12 H12C 109.5
H12A C12 H12C 109.5
H12B C12 H12C 109.5
O10 C13 C14 110.6(4)
O10 C13 H13A 109.5
C14 C13 H13A 109.5
O10 C13 H13B 109.5
C14 C13 H13B 109.5
H13A C13 H13B 108.1
C13 C14 H14A 109.5
C13 C14 H14B 109.5
H14A C14 H14B 109.5
C13 C14 H14C 109.5
H14A C14 H14C 109.5
H14B C14 H14C 109.5
O11 C15 C16 109.0(5)
O11 C15 H15A 109.9
C16 C15 H15A 109.9
O11 C15 H15B 109.9
C16 C15 H15B 109.9
H15A C15 H15B 108.3
C15 C16 H16A 109.5
C15 C16 H16B 109.5
H16A C16 H16B 109.5
C15 C16 H16C 109.5
H16A C16 H16C 109.5
H16B C16 H16C 109.5
C22 C17 C18 115.3(4)
C22 C17 B1 119.3(4)
C18 C17 B1 125.3(4)
F1 C18 C17 121.7(4)
F1 C18 C19 116.7(5)
C17 C18 C19 121.6(5)
F2 C19 C20 119.9(5)
F2 C19 C18 119.4(5)
C20 C19 C18 120.6(5)
F3 C20 C21 120.3(5)
F3 C20 C19 120.2(5)
C21 C20 C19 119.5(5)
F4 C21 C20 119.5(5)
F4 C21 C22 122.0(5)
C20 C21 C22 118.5(5)
F5 C22 C17 119.7(4)
F5 C22 C21 115.8(5)
C17 C22 C21 124.4(5)
C24 C23 C28 115.0(5)
C24 C23 B1 127.2(5)
C28 C23 B1 117.8(5)
F6 C24 C23 121.2(4)
F6 C24 C25 115.4(6)
C23 C24 C25 123.4(6)
F7 C25 C26 122.0(5)
F7 C25 C24 119.5(7)
C26 C25 C24 118.5(7)
C27 C26 F8 122.9(8)
C27 C26 C25 120.1(6)
F8 C26 C25 116.9(9)
C26 C27 F9 120.2(6)
C26 C27 C28 121.0(8)
F9 C27 C28 118.7(8)
F10 C28 C23 120.2(5)
F10 C28 C27 118.0(6)
C23 C28 C27 121.8(7)
C30 C29 C34 113.5(4)
C30 C29 B3 127.1(4)
C34 C29 B3 119.4(4)
F11 C30 C29 120.9(5)
F11 C30 C31 115.1(5)
C29 C30 C31 124.0(5)
F12 C31 C32 119.0(6)
F12 C31 C30 121.4(7)
C32 C31 C30 119.6(5)
F13 C32 C31 121.0(6)
F13 C32 C33 119.1(6)
C31 C32 C33 119.9(5)
F14 C33 C34 121.7(6)
F14 C33 C32 120.4(5)
C34 C33 C32 117.9(6)
F15 C34 C33 116.0(5)
F15 C34 C29 119.0(5)
C33 C34 C29 125.0(6)
C40 C35 C36 114.8(4)
C40 C35 B3 118.9(4)
C36 C35 B3 126.3(4)
F16 C36 C35 122.0(4)
F16 C36 C37 115.1(4)
C35 C36 C37 122.9(5)
F17 C37 C38 119.5(4)
F17 C37 C36 121.0(5)
C38 C37 C36 119.5(5)
C37 C38 F18 120.1(5)
C37 C38 C39 120.3(4)
F18 C38 C39 119.6(5)
F19 C39 C38 121.2(5)
F19 C39 C40 120.2(6)
C38 C39 C40 118.6(5)
F20 C40 C35 119.2(4)
F20 C40 C39 116.9(5)
C35 C40 C39 123.9(5)
C46 C41 C42 114.0(4)
C46 C41 B4 127.4(4)
C42 C41 B4 118.5(4)
F21 C42 C43 117.5(4)
F21 C42 C41 118.7(4)
C43 C42 C41 123.8(4)
C44 C43 F22 119.6(5)
C44 C43 C42 120.4(5)
F22 C43 C42 120.1(5)
F23 C44 C43 120.6(6)
F23 C44 C45 120.3(5)
C43 C44 C45 119.0(5)
F24 C45 C44 119.8(5)
F24 C45 C46 120.6(5)
C44 C45 C46 119.6(5)
F25 C46 C45 116.1(4)
F25 C46 C41 120.8(4)
C45 C46 C41 123.1(4)
C52 C47 C48 114.2(4)
C52 C47 B4 119.6(4)
C48 C47 B4 126.0(4)
F26 C48 C49 117.4(4)
F26 C48 C47 120.9(4)
C49 C48 C47 121.7(5)
F27 C49 C50 120.1(5)
F27 C49 C48 118.5(5)
C50 C49 C48 121.4(5)
F28 C50 C49 121.1(6)
F28 C50 C51 120.0(6)
C49 C50 C51 118.9(4)
F29 C51 C52 121.0(5)
F29 C51 C50 120.1(5)
C52 C51 C50 118.9(5)
F30 C52 C51 115.7(5)
F30 C52 C47 119.3(4)
C51 C52 C47 125.0(5)
C58 C53 C54 113.6(4)
C58 C53 B2 126.3(4)
C54 C53 B2 120.0(4)
F31 C54 C55 117.3(5)
F31 C54 C53 119.4(4)
C55 C54 C53 123.3(5)
F32 C55 C56 120.3(5)
F32 C55 C54 119.7(6)
C56 C55 C54 120.0(6)
F33 C56 C57 120.0(6)
F33 C56 C55 120.4(7)
C57 C56 C55 119.6(5)
F34 C57 C56 120.7(5)
F34 C57 C58 119.5(6)
C56 C57 C58 119.8(5)
F35 C58 C53 120.4(4)
F35 C58 C57 115.9(4)
C53 C58 C57 123.8(5)
C64 C59 C60 114.5(4)
C64 C59 B2 128.5(4)
C60 C59 B2 116.9(3)
F36 C60 C61 116.8(4)
F36 C60 C59 119.8(4)
C61 C60 C59 123.4(4)
F37 C61 C62 120.5(5)
F37 C61 C60 119.9(5)
C62 C61 C60 119.6(5)
F38 C62 C61 120.6(5)
F38 C62 C63 120.4(6)
C61 C62 C63 118.9(4)
F39 C63 C64 121.2(5)
F39 C63 C62 118.4(5)
C64 C63 C62 120.4(5)
F40 C64 C63 116.6(4)
F40 C64 C59 120.3(4)
C63 C64 C59 123.1(4)
O2 B1 O1 106.5(3)
O2 B1 C23 108.1(4)
O1 B1 C23 109.5(4)
O2 B1 C17 111.7(4)
O1 B1 C17 108.8(4)
C23 B1 C17 112.1(3)
O6 B2 N5 104.5(3)
O6 B2 C53 113.6(3)
N5 B2 C53 109.4(3)
O6 B2 C59 106.9(3)
N5 B2 C59 112.0(3)
C53 B2 C59 110.4(3)
O7 B3 O8 106.9(3)
O7 B3 C29 109.8(4)
O8 B3 C29 110.0(4)
O7 B3 C35 109.3(4)
O8 B3 C35 108.0(3)
C29 B3 C35 112.6(3)
O12 B4 N2 104.5(3)
O12 B4 C47 112.6(3)
N2 B4 C47 111.2(3)
O12 B4 C41 106.6(3)
N2 B4 C41 111.8(3)
C47 B4 C41 110.0(3)

loop_
_geom_bond_atom_site_label_1
_geom_bond_atom_site_label_2
_geom_bond_distance
P1 O1 1.512(3)
P1 O3 1.533(3)
P1 O4 1.534(3)
P1 C1 1.765(4)
P2 O12 1.507(3)
P2 O8 1.512(3)
P2 O11 1.540(3)
P2 C3 1.776(4)
P3 O7 1.517(3)
P3 O9 1.528(3)
P3 O10 1.540(3)
P3 C4 1.767(4)
P4 O6 1.510(3)
P4 O2 1.512(3)
P4 O5 1.537(3)
P4 C2 1.775(4)
F1 C18 1.344(6)
F2 C19 1.349(7)
F3 C20 1.343(5)
F4 C21 1.339(6)
F5 C22 1.350(6)
F6 C24 1.341(7)
F7 C25 1.353(8)
F8 C26 1.351(7)
F9 C27 1.354(10)
F10 C28 1.331(8)
F11 C30 1.320(6)
F12 C31 1.320(7)
F13 C32 1.346(6)
F14 C33 1.365(7)
F15 C34 1.363(7)
F16 C36 1.330(6)
F17 C37 1.342(6)
F18 C38 1.353(5)
F19 C39 1.350(7)
F20 C40 1.352(6)
F21 C42 1.348(5)
F22 C43 1.360(6)
F23 C44 1.342(6)
F24 C45 1.338(7)
F25 C46 1.350(5)
F26 C48 1.333(6)
F27 C49 1.354(6)
F28 C50 1.343(5)
F29 C51 1.345(7)
F30 C52 1.360(6)
F31 C54 1.328(6)
F32 C55 1.342(7)
F33 C56 1.333(6)
F34 C57 1.334(7)
F35 C58 1.353(6)
F36 C60 1.337(5)
F37 C61 1.352(6)
F38 C62 1.340(6)
F39 C63 1.342(6)
F40 C64 1.361(5)
O1 B1 1.538(6)
O2 B1 1.493(6)
O3 C5 1.467(6)
O4 C7 1.618(8)
O5 C9 1.472(6)
O6 B2 1.501(5)
O7 B3 1.510(6)
O8 B3 1.517(6)
O9 C11 1.489(5)
O10 C13 1.450(6)
O11 C15 1.489(6)
O12 B4 1.515(5)
N1 N2 1.336(5)
N1 C1 1.360(5)
N2 N3 1.337(4)
N2 B4 1.571(5)
N3 C2 1.343(5)
N4 N5 1.336(4)
N4 C3 1.339(5)
N5 N6 1.328(5)
N5 B2 1.595(5)
N6 C4 1.340(5)
C1 C2 1.401(6)
C3 C4 1.414(5)
C5 C6 1.447(11)
C5 H5A 0.9900
C5 H5B 0.9900
C6 H6A 0.9800
C6 H6B 0.9800
C6 H6C 0.9800
C7 C8 1.427(9)
C7 H7A 0.9900
C7 H7B 0.9900
C8 H8A 0.9800
C8 H8B 0.9800
C8 H8C 0.9800
C9 C10 1.440(9)
C9 H9A 0.9900
C9 H9B 0.9900
C10 H10A 0.9800
C10 H10B 0.9800
C10 H10C 0.9800
C11 C12 1.480(10)
C11 H11A 0.9900
C11 H11B 0.9900
C12 H12A 0.9800
C12 H12B 0.9800
C12 H12C 0.9800
C13 C14 1.476(8)
C13 H13A 0.9900
C13 H13B 0.9900
C14 H14A 0.9800
C14 H14B 0.9800
C14 H14C 0.9800
C15 C16 1.509(8)
C15 H15A 0.9900
C15 H15B 0.9900
C16 H16A 0.9800
C16 H16B 0.9800
C16 H16C 0.9800
C17 C22 1.371(7)
C17 C18 1.379(7)
C17 B1 1.638(6)
C18 C19 1.385(7)
C19 C20 1.367(8)
C20 C21 1.358(8)
C21 C22 1.379(7)
C23 C24 1.367(8)
C23 C28 1.398(9)
C23 B1 1.616(6)
C24 C25 1.397(7)
C25 C26 1.386(12)
C26 C27 1.311(12)
C27 C28 1.399(8)
C29 C30 1.368(7)
C29 C34 1.401(7)
C29 B3 1.615(6)
C30 C31 1.395(8)
C31 C32 1.349(10)
C32 C33 1.398(10)
C33 C34 1.368(7)
C35 C40 1.371(7)
C35 C36 1.382(6)
C35 B3 1.629(6)
C36 C37 1.395(6)
C37 C38 1.347(8)
C38 C39 1.374(9)
C39 C40 1.386(7)
C41 C46 1.389(6)
C41 C42 1.390(6)
C41 B4 1.623(6)
C42 C43 1.369(7)
C43 C44 1.354(8)
C44 C45 1.376(8)
C45 C46 1.389(7)
C47 C52 1.384(6)
C47 C48 1.394(6)
C47 B4 1.618(6)
C48 C49 1.388(7)
C49 C50 1.359(9)
C50 C51 1.374(9)
C51 C52 1.370(7)
C53 C58 1.386(6)
C53 C54 1.408(6)
C53 B2 1.602(6)
C54 C55 1.381(7)
C55 C56 1.367(9)
C56 C57 1.356(10)
C57 C58 1.391(7)
C59 C64 1.376(6)
C59 C60 1.393(5)
C59 B2 1.624(6)
C60 C61 1.381(6)
C61 C62 1.352(8)
C62 C63 1.379(8)
C63 C64 1.365(7)
